data_4133931
loop_
_publ_author_name
'Jin, Shengfei'
'Dang, Hang T.'
'Haug, Graham C.'
'He, Ru'
'Nguyen, Viet D.'
'Nguyen, Vu T.'
'Arman, Hadi D.'
'Schanze, Kirk S.'
'Larionov, Oleg V.'

_publ_section_title
;
 Visible Light-Induced Borylation of C-O, C-N, and C-X Bonds.
;
_journal_issue 3
_journal_name_full 'Journal of the American Chemical Society'
_journal_page_first 1603
_journal_page_last 1613
_journal_paper_doi 10.1021/jacs.9b12519
_journal_volume 142
_journal_year 2020
_chemical_absolute_configuration unk
_chemical_formula_moiety 'C19 H26 B N O4'
_chemical_formula_sum 'C19 H26 B N O4'
_chemical_formula_weight 343.22
_space_group_crystal_system monoclinic
_space_group_IT_number 5
_space_group_name_Hall 'C 2y'
_space_group_name_H-M_alt 'C 1 2 1'
_atom_sites_solution_hydrogens mixed
_atom_sites_solution_primary dual
_audit_creation_date 2019-07-18
_audit_creation_method
;
Olex2 1.2
(compiled 2018.05.29 svn.r3508 for OlexSys, GUI svn.r5506)
;
_cell_angle_alpha 90
_cell_angle_beta 119.012(6)
_cell_angle_gamma 90
_cell_formula_units_Z 4
_cell_length_a 27.1253(12)
_cell_length_b 6.6649(2)
_cell_length_c 12.1310(6)
_cell_measurement_reflns_used 12706
_cell_measurement_temperature 98(2)
_cell_measurement_theta_max 29.3720
_cell_measurement_theta_min 3.0310
_cell_volume 1917.93(18)
_computing_cell_refinement 'CrysAlisPro 1.171.40.54a (Rigaku OD, 2019)'
_computing_data_collection 'CrysAlisPro 1.171.40.54a (Rigaku OD, 2019)'
_computing_data_reduction 'CrysAlisPro 1.171.40.54a (Rigaku OD, 2019)'
_computing_molecular_graphics 'Olex2 (Dolomanov et al., 2009)'
_computing_publication_material 'Olex2 (Dolomanov et al., 2009)'
_computing_structure_refinement 'ShelXL (Sheldrick, 2015)'
_computing_structure_solution 'ShelXT (Sheldrick, 2015)'
_diffrn_ambient_temperature 98(2)
_diffrn_detector 'CCD plate'
_diffrn_measured_fraction_theta_full 0.994
_diffrn_measured_fraction_theta_max 0.994
_diffrn_measurement_details
;
List of Runs (angles in degrees, time in seconds):

  # Type    Start    End  Width  t~exp~   \w     \q     \k     \f   Frames
--------------------------------------------------------------------------
  1  \w    -25.00  94.00   1.00   58.00    --    4.20  53.00  54.00  119
  2  \w    -97.00  22.00   1.00   58.00    --   -7.70 -53.00 -90.00  119
  3  \w    -33.00  82.00   1.00   58.00    --   -7.70  38.00-150.00  115
  4  \w    -33.00  82.00   1.00   58.00    --   -7.70  38.00 120.00  115
  5  \w    -41.00  82.00   1.00   58.00    --   -7.70  72.00   0.00  123
  6  \w    -97.00  23.00   1.00   58.00    --   -7.70 -57.00  90.00  120
  7  \w    -33.00  82.00   1.00   58.00    --   -7.70  38.00 -30.00  115
;
_diffrn_measurement_device 'four-circle diffractometer'
_diffrn_measurement_device_type 'XtaLAB AFC12 (RCD3): Kappa single'
_diffrn_measurement_method '\w scans'
_diffrn_orient_matrix_type 'CrysAlisPro convention (1999,Acta A55,543-557)'
_diffrn_orient_matrix_UB_11 0.0183147000
_diffrn_orient_matrix_UB_12 0.0652272000
_diffrn_orient_matrix_UB_13 -0.0092852000
_diffrn_orient_matrix_UB_21 0.0216461000
_diffrn_orient_matrix_UB_22 -0.0194877000
_diffrn_orient_matrix_UB_23 0.0624059000
_diffrn_orient_matrix_UB_31 0.0094632000
_diffrn_orient_matrix_UB_32 -0.0818157000
_diffrn_orient_matrix_UB_33 -0.0222245000
_diffrn_radiation_monochromator mirror
_diffrn_radiation_probe x-ray
_diffrn_radiation_type MoK\a
_diffrn_radiation_wavelength 0.71073
_diffrn_reflns_av_R_equivalents 0.0392
_diffrn_reflns_av_unetI/netI 0.0220
_diffrn_reflns_Laue_measured_fraction_full 0.994
_diffrn_reflns_Laue_measured_fraction_max 0.994
_diffrn_reflns_limit_h_max 32
_diffrn_reflns_limit_h_min -32
_diffrn_reflns_limit_k_max 8
_diffrn_reflns_limit_k_min -8
_diffrn_reflns_limit_l_max 14
_diffrn_reflns_limit_l_min -14
_diffrn_reflns_number 22565
_diffrn_reflns_point_group_measured_fraction_full 0.995
_diffrn_reflns_point_group_measured_fraction_max 0.995
_diffrn_reflns_theta_full 25.242
_diffrn_reflns_theta_max 25.492
_diffrn_reflns_theta_min 3.015
_diffrn_source 'Rotating-anode X-ray tube'
_diffrn_source_type 'Rigaku (Mo) X-ray Source'
_exptl_absorpt_coefficient_mu 0.082
_exptl_absorpt_correction_T_max 1.00000
_exptl_absorpt_correction_T_min 0.87643
_exptl_absorpt_correction_type multi-scan
_exptl_absorpt_process_details
;
CrysAlisPro 1.171.40.54a (Rigaku Oxford Diffraction, 2019)
Empirical absorption correction using spherical harmonics,
 implemented in SCALE3 ABSPACK scaling algorithm.
;
_exptl_crystal_colour 'clear colourless'
_exptl_crystal_colour_lustre clear
_exptl_crystal_colour_primary colourless
_exptl_crystal_density_diffrn 1.189
_exptl_crystal_description block
_exptl_crystal_F_000 736
_exptl_crystal_size_max 0.33
_exptl_crystal_size_mid 0.23
_exptl_crystal_size_min 0.17
_refine_diff_density_max 0.297
_refine_diff_density_min -0.264
_refine_diff_density_rms 0.064
_refine_ls_abs_structure_details
;

;
_refine_ls_extinction_method none
_refine_ls_goodness_of_fit_ref 1.076
_refine_ls_hydrogen_treatment mixed
_refine_ls_matrix_type full
_refine_ls_number_parameters 234
_refine_ls_number_reflns 3535
_refine_ls_number_restraints 1
_refine_ls_restrained_S_all 1.075
_refine_ls_R_factor_all 0.0463
_refine_ls_R_factor_gt 0.0460
_refine_ls_shift/su_max 0.000
_refine_ls_shift/su_mean 0.000
_refine_ls_structure_factor_coef Fsqd
_refine_ls_weighting_details 'w=1/[\s^2^(Fo^2^)+(0.0600P)^2^+3.5000P] where P=(Fo^2^+2Fc^2^)/3'
_refine_ls_weighting_scheme calc
_refine_ls_wR_factor_gt 0.1273
_refine_ls_wR_factor_ref 0.1275
_reflns_Friedel_coverage 0.833
_reflns_Friedel_fraction_full 0.996
_reflns_Friedel_fraction_max 0.996
_reflns_number_gt 3502
_reflns_number_total 3535
_reflns_threshold_expression 'I > 2\s(I)'
_cod_data_source_file cd1894c.cif
_cod_data_source_block cd1894c
_cod_depositor_comments 'Adding full bibliography for 4133912--4133933.cif.'
_cod_original_cell_volume 1917.93(17)
_cod_database_code 4133931
_shelx_shelxl_version_number 2016/6
_chemical_oxdiff_formula B1O4N1C20H20
_chemical_oxdiff_usercomment HDA672
_shelx_space_group_comment
;
The symmetry employed for this shelxl refinement is uniquely defined
by the following loop, which should always be used as a source of
symmetry information in preference to the above space-group names.
They are only intended as comments.
;
_shelx_estimated_absorpt_t_max 0.986
_shelx_estimated_absorpt_t_min 0.974
_reflns_odcompleteness_completeness 99.67
_reflns_odcompleteness_iscentric 1
_reflns_odcompleteness_theta 26.32
_olex2_refinement_description
;
1. Fixed Uiso
 At 1.2 times of:
  All C(H) groups, All C(H,H) groups
 At 1.5 times of:
  All C(H,H,H) groups
2.a Secondary CH2 refined with riding coordinates:
 C3(H3A,H3B), C18(H18A,H18B), C2(H2A,H2B)
2.b Aromatic/amide H refined with riding coordinates:
 C7(H7), C11(H11), C8(H8), C10(H10)
2.c Idealised Me refined as rotating group:
 C17(H17A,H17B,H17C), C19(H19A,H19B,H19C), C16(H16A,H16B,H16C), C15(H15A,H15B,
 H15C), C14(H14A,H14B,H14C)
;
_olex2_exptl_crystal_mounting_method 'nylon loop'
_olex2_submission_special_instructions 'No special instructions were received'
_oxdiff_exptl_absorpt_empirical_details
;
Empirical correction (ABSPACK) includes:
- Absorption correction using spherical harmonics
- Frame scaling
;
_oxdiff_exptl_absorpt_empirical_full_max 1.084
_oxdiff_exptl_absorpt_empirical_full_min 0.921

loop_
_space_group_symop_operation_xyz
'x, y, z'
'-x, y, -z'
'x+1/2, y+1/2, z'
'-x+1/2, y+1/2, -z'

loop_
_atom_site_label
_atom_site_type_symbol
_atom_site_fract_x
_atom_site_fract_y
_atom_site_fract_z
_atom_site_U_iso_or_equiv
_atom_site_adp_type
_atom_site_occupancy
_atom_site_site_symmetry_order
_atom_site_calc_flag
_atom_site_refinement_flags_posn
O1 O 0.24129(10) 0.5762(4) 0.4556(2) 0.0223(6) Uani 1 1 d .
O2 O 0.36740(10) 1.0073(4) 0.4541(3) 0.0235(6) Uani 1 1 d .
O3 O 0.57835(10) 0.1730(4) 0.9460(2) 0.0225(6) Uani 1 1 d .
O4 O 0.59352(10) 0.4931(4) 1.0232(2) 0.0240(6) Uani 1 1 d .
N1 N 0.30748(12) 0.7809(5) 0.4596(3) 0.0180(6) Uani 1 1 d .
C1 C 0.28295(13) 0.5940(5) 0.4439(3) 0.0156(7) Uani 1 1 d .
C6 C 0.43025(13) 0.5845(5) 0.5562(3) 0.0139(7) Uani 1 1 d .
C5 C 0.35377(13) 0.8340(5) 0.4463(3) 0.0149(7) Uani 1 1 d .
C7 C 0.45080(14) 0.3888(5) 0.5709(3) 0.0167(7) Uani 1 1 d .
H7 H 0.436121 0.300738 0.500513 0.020 Uiso 1 1 calc R
C11 C 0.45336(14) 0.7119(5) 0.6613(3) 0.0172(7) Uani 1 1 d .
H11 H 0.440282 0.846211 0.653165 0.021 Uiso 1 1 calc R
C4 C 0.38612(13) 0.6620(5) 0.4261(3) 0.0143(7) Uani 1 1 d .
C3 C 0.34313(13) 0.4983(6) 0.3467(3) 0.0171(7) Uani 1 1 d .
H3A H 0.316855 0.552956 0.262387 0.020 Uiso 1 1 calc R
H3B H 0.363338 0.383466 0.335218 0.020 Uiso 1 1 calc R
C13 C 0.63919(15) 0.3728(5) 1.1193(3) 0.0230(8) Uani 1 1 d .
C18 C 0.41766(15) 0.7455(6) 0.3586(3) 0.0223(8) Uani 1 1 d .
H18A H 0.442663 0.855605 0.410329 0.027 Uiso 1 1 calc R
H18B H 0.441981 0.637802 0.354913 0.027 Uiso 1 1 calc R
C8 C 0.49240(14) 0.3218(6) 0.6872(3) 0.0199(7) Uani 1 1 d .
H8 H 0.505420 0.187508 0.695200 0.024 Uiso 1 1 calc R
C2 C 0.30975(14) 0.4259(5) 0.4100(3) 0.0180(7) Uani 1 1 d .
H2A H 0.279999 0.332386 0.352569 0.022 Uiso 1 1 calc R
H2B H 0.335241 0.350951 0.487430 0.022 Uiso 1 1 calc R
C17 C 0.69108(16) 0.4145(7) 1.1068(4) 0.0318(9) Uani 1 1 d .
H17A H 0.684493 0.370221 1.023757 0.048 Uiso 1 1 calc GR
H17B H 0.723297 0.341517 1.172594 0.048 Uiso 1 1 calc GR
H17C H 0.699057 0.558755 1.116120 0.048 Uiso 1 1 calc GR
C10 C 0.49547(14) 0.6430(5) 0.7780(3) 0.0185(7) Uani 1 1 d .
H10 H 0.510548 0.731461 0.848244 0.022 Uiso 1 1 calc R
C9 C 0.51586(14) 0.4471(6) 0.7936(3) 0.0180(7) Uani 1 1 d .
C19 C 0.38040(17) 0.8243(7) 0.2251(4) 0.0304(9) Uani 1 1 d .
H19A H 0.360096 0.712223 0.169071 0.046 Uiso 1 1 calc GR
H19B H 0.403945 0.890432 0.195068 0.046 Uiso 1 1 calc GR
H19C H 0.353253 0.920905 0.225516 0.046 Uiso 1 1 calc GR
C12 C 0.61646(15) 0.1532(6) 1.0817(3) 0.0213(7) Uani 1 1 d .
C16 C 0.64823(18) 0.4402(6) 1.2475(3) 0.0326(10) Uani 1 1 d .
H16A H 0.662941 0.577643 1.264002 0.049 Uiso 1 1 calc GR
H16B H 0.675297 0.350582 1.312855 0.049 Uiso 1 1 calc GR
H16C H 0.612276 0.436011 1.248211 0.049 Uiso 1 1 calc GR
B1 B 0.56334(16) 0.3709(6) 0.9239(4) 0.0193(8) Uani 1 1 d .
C15 C 0.66050(17) -0.0039(6) 1.1017(4) 0.0296(9) Uani 1 1 d .
H15A H 0.642178 -0.134704 1.072781 0.044 Uiso 1 1 calc GR
H15B H 0.688198 -0.011624 1.191480 0.044 Uiso 1 1 calc GR
H15C H 0.679574 0.032988 1.053605 0.044 Uiso 1 1 calc GR
C14 C 0.58134(18) 0.0814(8) 1.1399(4) 0.0360(10) Uani 1 1 d .
H14A H 0.551249 0.178421 1.122061 0.054 Uiso 1 1 calc GR
H14B H 0.605338 0.068359 1.231312 0.054 Uiso 1 1 calc GR
H14C H 0.564704 -0.049292 1.104110 0.054 Uiso 1 1 calc GR
H1 H 0.292(2) 0.878(8) 0.484(5) 0.043 Uiso 1 1 d R

loop_
_atom_site_aniso_label
_atom_site_aniso_U_11
_atom_site_aniso_U_22
_atom_site_aniso_U_33
_atom_site_aniso_U_23
_atom_site_aniso_U_13
_atom_site_aniso_U_12
O1 0.0175(12) 0.0186(13) 0.0335(14) 0.0064(11) 0.0145(11) 0.0009(10)
O2 0.0218(12) 0.0103(13) 0.0395(15) 0.0012(11) 0.0157(11) 0.0003(10)
O3 0.0250(13) 0.0184(13) 0.0177(12) 0.0008(10) 0.0053(10) 0.0021(11)
O4 0.0252(13) 0.0206(13) 0.0183(12) 0.0014(11) 0.0043(10) 0.0067(11)
N1 0.0152(14) 0.0155(15) 0.0236(15) -0.0015(12) 0.0098(12) 0.0019(11)
C1 0.0138(15) 0.0135(16) 0.0158(15) 0.0039(13) 0.0042(12) 0.0012(13)
C6 0.0126(14) 0.0151(16) 0.0158(16) 0.0019(13) 0.0083(12) -0.0002(13)
C5 0.0142(15) 0.0142(17) 0.0148(15) 0.0030(13) 0.0059(13) 0.0020(13)
C7 0.0163(16) 0.0131(18) 0.0188(16) -0.0014(12) 0.0070(13) -0.0013(13)
C11 0.0181(16) 0.0152(17) 0.0196(16) -0.0014(13) 0.0102(14) 0.0030(13)
C4 0.0151(15) 0.0113(15) 0.0172(15) 0.0008(13) 0.0085(13) 0.0031(13)
C3 0.0158(15) 0.0162(16) 0.0152(15) -0.0012(13) 0.0044(13) 0.0031(13)
C13 0.0224(17) 0.019(2) 0.0203(18) 0.0020(14) 0.0045(15) 0.0062(15)
C18 0.0182(17) 0.027(2) 0.0249(18) 0.0079(15) 0.0132(15) 0.0047(15)
C8 0.0170(16) 0.0170(18) 0.0221(17) 0.0014(14) 0.0068(14) 0.0014(13)
C2 0.0154(15) 0.0123(15) 0.0211(16) -0.0005(13) 0.0046(13) -0.0015(13)
C17 0.0242(19) 0.026(2) 0.036(2) 0.0017(18) 0.0067(17) 0.0007(16)
C10 0.0194(16) 0.0193(19) 0.0169(16) -0.0023(14) 0.0090(13) -0.0005(14)
C9 0.0156(15) 0.0210(18) 0.0181(16) 0.0042(14) 0.0087(13) -0.0006(13)
C19 0.028(2) 0.040(2) 0.027(2) 0.0141(18) 0.0163(17) 0.0056(18)
C12 0.0245(17) 0.0192(18) 0.0172(16) 0.0011(14) 0.0077(14) 0.0024(15)
C16 0.040(2) 0.023(2) 0.0219(18) -0.0027(16) 0.0055(16) 0.0133(17)
B1 0.0190(18) 0.021(2) 0.0199(19) -0.0005(16) 0.0109(16) 0.0029(16)
C15 0.033(2) 0.0196(18) 0.0231(18) -0.0010(16) 0.0037(16) 0.0082(17)
C14 0.037(2) 0.040(2) 0.029(2) 0.0096(19) 0.0153(18) 0.001(2)

loop_
_atom_type_symbol
_atom_type_description
_atom_type_scat_dispersion_real
_atom_type_scat_dispersion_imag
_atom_type_scat_source
C C 0.0033 0.0016 'International Tables Vol C Tables 4.2.6.8 and 6.1.1.4'
H H 0.0000 0.0000 'International Tables Vol C Tables 4.2.6.8 and 6.1.1.4'
B B 0.0013 0.0007 'International Tables Vol C Tables 4.2.6.8 and 6.1.1.4'
N N 0.0061 0.0033 'International Tables Vol C Tables 4.2.6.8 and 6.1.1.4'
O O 0.0106 0.0060 'International Tables Vol C Tables 4.2.6.8 and 6.1.1.4'

loop_
_geom_angle_atom_site_label_1
_geom_angle_atom_site_label_2
_geom_angle_atom_site_label_3
_geom_angle
B1 O3 C12 106.7(3)
B1 O4 C13 107.1(3)
C1 N1 C5 128.1(3)
C1 N1 H1 115(3)
C5 N1 H1 117(3)
O1 C1 N1 119.1(3)
O1 C1 C2 124.3(3)
N1 C1 C2 116.5(3)
C7 C6 C11 118.4(3)
C7 C6 C4 120.7(3)
C11 C6 C4 120.9(3)
O2 C5 N1 119.8(3)
O2 C5 C4 123.5(3)
N1 C5 C4 116.6(3)
C6 C7 H7 119.7
C8 C7 C6 120.6(3)
C8 C7 H7 119.7
C6 C11 H11 119.7
C10 C11 C6 120.5(3)
C10 C11 H11 119.7
C6 C4 C3 112.3(3)
C6 C4 C18 108.0(3)
C5 C4 C6 108.0(3)
C5 C4 C3 108.1(3)
C5 C4 C18 108.8(3)
C3 C4 C18 111.6(3)
C4 C3 H3A 109.4
C4 C3 H3B 109.4
H3A C3 H3B 108.0
C2 C3 C4 111.3(3)
C2 C3 H3A 109.4
C2 C3 H3B 109.4
O4 C13 C17 106.8(3)
O4 C13 C12 102.6(3)
O4 C13 C16 107.9(3)
C17 C13 C12 113.3(3)
C17 C13 C16 110.6(3)
C16 C13 C12 114.8(3)
C4 C18 H18A 108.4
C4 C18 H18B 108.4
H18A C18 H18B 107.4
C19 C18 C4 115.7(3)
C19 C18 H18A 108.4
C19 C18 H18B 108.4
C7 C8 H8 119.1
C7 C8 C9 121.8(3)
C9 C8 H8 119.1
C1 C2 C3 112.9(3)
C1 C2 H2A 109.0
C1 C2 H2B 109.0
C3 C2 H2A 109.0
C3 C2 H2B 109.0
H2A C2 H2B 107.8
C13 C17 H17A 109.5
C13 C17 H17B 109.5
C13 C17 H17C 109.5
H17A C17 H17B 109.5
H17A C17 H17C 109.5
H17B C17 H17C 109.5
C11 C10 H10 119.3
C9 C10 C11 121.4(3)
C9 C10 H10 119.3
C8 C9 B1 121.4(3)
C10 C9 C8 117.3(3)
C10 C9 B1 121.3(3)
C18 C19 H19A 109.5
C18 C19 H19B 109.5
C18 C19 H19C 109.5
H19A C19 H19B 109.5
H19A C19 H19C 109.5
H19B C19 H19C 109.5
O3 C12 C13 102.0(3)
O3 C12 C15 108.3(3)
O3 C12 C14 107.0(3)
C15 C12 C13 115.5(3)
C14 C12 C13 114.0(3)
C14 C12 C15 109.4(3)
C13 C16 H16A 109.5
C13 C16 H16B 109.5
C13 C16 H16C 109.5
H16A C16 H16B 109.5
H16A C16 H16C 109.5
H16B C16 H16C 109.5
O3 B1 C9 122.2(3)
O4 B1 O3 114.3(3)
O4 B1 C9 123.5(3)
C12 C15 H15A 109.5
C12 C15 H15B 109.5
C12 C15 H15C 109.5
H15A C15 H15B 109.5
H15A C15 H15C 109.5
H15B C15 H15C 109.5
C12 C14 H14A 109.5
C12 C14 H14B 109.5
C12 C14 H14C 109.5
H14A C14 H14B 109.5
H14A C14 H14C 109.5
H14B C14 H14C 109.5

loop_
_geom_bond_atom_site_label_1
_geom_bond_atom_site_label_2
_geom_bond_distance
O1 C1 1.211(4)
O2 C5 1.203(4)
O3 C12 1.464(4)
O3 B1 1.368(5)
O4 C13 1.461(4)
O4 B1 1.352(5)
N1 C1 1.382(5)
N1 C5 1.387(4)
N1 H1 0.89(6)
C1 C2 1.497(5)
C6 C7 1.395(5)
C6 C11 1.402(5)
C6 C4 1.535(4)
C5 C4 1.534(4)
C7 H7 0.9500
C7 C8 1.385(5)
C11 H11 0.9500
C11 C10 1.397(5)
C4 C3 1.546(5)
C4 C18 1.547(5)
C3 H3A 0.9900
C3 H3B 0.9900
C3 C2 1.522(5)
C13 C17 1.512(6)
C13 C12 1.567(5)
C13 C16 1.520(5)
C18 H18A 0.9900
C18 H18B 0.9900
C18 C19 1.527(5)
C8 H8 0.9500
C8 C9 1.404(5)
C2 H2A 0.9900
C2 H2B 0.9900
C17 H17A 0.9800
C17 H17B 0.9800
C17 H17C 0.9800
C10 H10 0.9500
C10 C9 1.395(5)
C9 B1 1.562(5)
C19 H19A 0.9800
C19 H19B 0.9800
C19 H19C 0.9800
C12 C15 1.517(5)
C12 C14 1.513(5)
C16 H16A 0.9800
C16 H16B 0.9800
C16 H16C 0.9800
C15 H15A 0.9800
C15 H15B 0.9800
C15 H15C 0.9800
C14 H14A 0.9800
C14 H14B 0.9800
C14 H14C 0.9800
